data_7107237
loop_
_publ_author_name
'Luke J. Murphy'
'Alex M. McPherson'
'Katherine N. Robertson'
'Jason A. C. Clyburne'

_publ_section_title
;
 Ionic Liquids and Acid Gas Capture: Water and Oxygen as Confounding
 Factors
;
_journal_name_full Chem.Commun.
_journal_page_first 1227
_journal_paper_doi 10.1039/c1cc16008g
_journal_volume 48
_journal_year 2012
_chemical_formula_moiety 'C4 H16 N3, O3 S, Cl'
_chemical_formula_sum 'C4 H16 Cl N3 O3 S'
_chemical_formula_weight 221.71
_chemical_name_systematic
;
?
;
_space_group_IT_number 11
_symmetry_cell_setting monoclinic
_symmetry_Int_Tables_number 11
_symmetry_space_group_name_Hall '-P 2yb'
_symmetry_space_group_name_H-M 'P 1 21/m 1'
_atom_sites_solution_hydrogens geom
_atom_sites_solution_primary direct
_atom_sites_solution_secondary difmap
_audit_creation_date 2011-08-12
_audit_creation_method 'SHELXL-97 '
_cell_angle_alpha 90.00
_cell_angle_beta 95.299(5)
_cell_angle_gamma 90.00
_cell_formula_units_Z 2
_cell_length_a 4.936(3)
_cell_length_b 9.726(5)
_cell_length_c 10.030(5)
_cell_measurement_reflns_used 3631
_cell_measurement_temperature 100(2)
_cell_measurement_theta_max 28.52
_cell_measurement_theta_min 2.92
_cell_volume 479.5(5)
_computing_cell_refinement 'Bruker SAINT'
_computing_data_collection 'Bruker APEX2'
_computing_data_reduction 'Bruker SAINT'
_computing_structure_refinement 'SHELXL-97 (Sheldrick, 1997)'
_computing_structure_solution 'SHELXS-97 (Sheldrick, 1990)'
_diffrn_ambient_temperature 100(2)
_diffrn_measured_fraction_theta_full 0.998
_diffrn_measured_fraction_theta_max 0.950
_diffrn_measurement_device_type 'Bruker APEX-II CCD'
_diffrn_measurement_method '\f and \w scans'
_diffrn_radiation_monochromator graphite
_diffrn_radiation_source 'fine-focus sealed tube'
_diffrn_radiation_type MoK\a
_diffrn_radiation_wavelength 0.71073
_diffrn_reflns_av_R_equivalents 0.0269
_diffrn_reflns_av_sigmaI/netI 0.0233
_diffrn_reflns_limit_h_max 6
_diffrn_reflns_limit_h_min -6
_diffrn_reflns_limit_k_max 12
_diffrn_reflns_limit_k_min -12
_diffrn_reflns_limit_l_max 12
_diffrn_reflns_limit_l_min -12
_diffrn_reflns_number 5790
_diffrn_reflns_theta_full 25.50
_diffrn_reflns_theta_max 28.84
_diffrn_reflns_theta_min 2.04
_diffrn_standards_number 0
_exptl_absorpt_coefficient_mu 0.593
_exptl_absorpt_correction_T_max 0.9541
_exptl_absorpt_correction_T_min 0.9216
_exptl_absorpt_correction_type multi-scan
_exptl_absorpt_process_details 'SADABS; Bruker 2009'
_exptl_crystal_colour colourless
_exptl_crystal_density_diffrn 1.535
_exptl_crystal_density_method 'not measured'
_exptl_crystal_description 'rectangular prism'
_exptl_crystal_F_000 236
_exptl_crystal_size_max 0.14
_exptl_crystal_size_mid 0.12
_exptl_crystal_size_min 0.08
_refine_diff_density_max 0.732
_refine_diff_density_min -0.256
_refine_diff_density_rms 0.072
_refine_ls_extinction_method none
_refine_ls_goodness_of_fit_ref 1.063
_refine_ls_hydrogen_treatment mixed
_refine_ls_matrix_type full
_refine_ls_number_parameters 91
_refine_ls_number_reflns 1260
_refine_ls_number_restraints 6
_refine_ls_restrained_S_all 1.061
_refine_ls_R_factor_all 0.0386
_refine_ls_R_factor_gt 0.0324
_refine_ls_shift/su_max 0.000
_refine_ls_shift/su_mean 0.000
_refine_ls_structure_factor_coef Fsqd
_refine_ls_weighting_details 'calc w=1/[\s^2^(Fo^2^)+(0.0412P)^2^+0.3989P] where P=(Fo^2^+2Fc^2^)/3'
_refine_ls_weighting_scheme calc
_refine_ls_wR_factor_gt 0.0802
_refine_ls_wR_factor_ref 0.0841
_reflns_number_gt 1101
_reflns_number_total 1260
_reflns_threshold_expression >2sigma(I)
_cod_data_source_file c1cc16008g.txt
_cod_data_source_block '[DETAH3][SO3][Cl]'
_cod_original_cell_volume 479.5(4)
_cod_original_sg_symbol_H-M P2(1)/m
_cod_database_code 7107237

loop_
_symmetry_equiv_pos_as_xyz
'x, y, z'
'-x, y+1/2, -z'
'-x, -y, -z'
'x, -y-1/2, z'

loop_
_atom_site_label
_atom_site_type_symbol
_atom_site_fract_x
_atom_site_fract_y
_atom_site_fract_z
_atom_site_U_iso_or_equiv
_atom_site_adp_type
_atom_site_occupancy
_atom_site_symmetry_multiplicity
_atom_site_calc_flag
_atom_site_refinement_flags
S1 S 0.89745(11) 0.7500 0.00066(5) 0.01005(15) Uani 1 2 d S
O1 O 0.5888(4) 0.7289(4) -0.0215(2) 0.0128(10) Uani 0.50 1 d PD
O2 O 0.9312(4) 0.9072(2) 0.0059(2) 0.0136(5) Uani 0.50 1 d P
O3 O 0.9599(4) 0.7054(2) 0.1487(2) 0.0136(5) Uani 0.50 1 d P
Cl1 Cl 0.03726(11) 0.7500 0.59371(5) 0.01544(16) Uani 1 2 d S
N1 N 0.4768(4) 0.7500 0.2679(2) 0.0176(4) Uani 1 2 d SD
H1 H 0.629(7) 0.7500 0.211(3) 0.032(9) Uiso 1 2 d S
H2 H 0.317(4) 0.7500 0.219(3) 0.027(8) Uiso 1 2 d SD
N2 N 0.6650(3) 0.44785(18) 0.18800(16) 0.0210(4) Uani 1 1 d D
H3 H 0.790(4) 0.404(2) 0.243(2) 0.031(6) Uiso 1 1 d D
H4 H 0.761(5) 0.513(2) 0.150(2) 0.046(8) Uiso 1 1 d D
H5 H 0.607(5) 0.389(2) 0.126(2) 0.043(8) Uiso 1 1 d D
C1 C 0.4988(4) 0.6212(2) 0.34895(17) 0.0215(4) Uani 1 1 d .
H1A H 0.3707 0.6255 0.4192 0.026 Uiso 1 1 calc R
H1B H 0.6854 0.6130 0.3937 0.026 Uiso 1 1 calc R
C2 C 0.4347(3) 0.4959(2) 0.26154(17) 0.0207(4) Uani 1 1 d .
H2A H 0.3784 0.4199 0.3186 0.025 Uiso 1 1 calc R
H2B H 0.2787 0.5178 0.1958 0.025 Uiso 1 1 calc R

loop_
_atom_site_aniso_label
_atom_site_aniso_U_11
_atom_site_aniso_U_22
_atom_site_aniso_U_33
_atom_site_aniso_U_23
_atom_site_aniso_U_13
_atom_site_aniso_U_12
S1 0.0107(3) 0.0103(3) 0.0092(3) 0.000 0.00101(18) 0.000
O1 0.0116(9) 0.012(3) 0.0147(9) 0.0008(10) -0.0010(7) -0.0019(9)
O2 0.0144(11) 0.0108(11) 0.0156(11) 0.0013(9) 0.0011(9) -0.0014(8)
O3 0.0145(10) 0.0149(11) 0.0111(10) 0.0028(8) -0.0002(8) 0.0012(8)
Cl1 0.0137(3) 0.0197(3) 0.0127(3) 0.000 -0.00020(19) 0.000
N1 0.0149(10) 0.0282(12) 0.0096(9) 0.000 0.0014(7) 0.000
N2 0.0139(7) 0.0307(9) 0.0180(7) 0.0099(7) -0.0001(6) -0.0010(6)
C1 0.0247(9) 0.0296(10) 0.0102(7) 0.0016(7) 0.0010(6) -0.0114(8)
C2 0.0159(8) 0.0315(10) 0.0149(8) -0.0021(7) 0.0022(6) -0.0090(7)

loop_
_atom_type_symbol
_atom_type_description
_atom_type_scat_dispersion_real
_atom_type_scat_dispersion_imag
_atom_type_scat_source
C C 0.0033 0.0016 'International Tables Vol C Tables 4.2.6.8 and 6.1.1.4'
H H 0.0000 0.0000 'International Tables Vol C Tables 4.2.6.8 and 6.1.1.4'
N N 0.0061 0.0033 'International Tables Vol C Tables 4.2.6.8 and 6.1.1.4'
O O 0.0106 0.0060 'International Tables Vol C Tables 4.2.6.8 and 6.1.1.4'
S S 0.1246 0.1234 'International Tables Vol C Tables 4.2.6.8 and 6.1.1.4'
Cl Cl 0.1484 0.1585 'International Tables Vol C Tables 4.2.6.8 and 6.1.1.4'

loop_
_geom_angle_atom_site_label_1
_geom_angle_atom_site_label_2
_geom_angle_atom_site_label_3
_geom_angle
_geom_angle_site_symmetry_1
_geom_angle_site_symmetry_3
O1 S1 O2 103.96(18) . .
O1 S1 O2 103.96(18) 4_575 4_575
O1 S1 O3 106.46(12) . 4_575
O1 S1 O3 102.03(13) 4_575 4_575
O2 S1 O3 103.55(12) 4_575 4_575
O1 S1 O3 102.03(13) . .
O1 S1 O3 106.46(12) 4_575 .
O2 S1 O3 103.55(12) . .
C1 N1 C1 114.22(19) . 4_575
C1 N1 H1 107.2(10) . .
C1 N1 H1 107.2(10) 4_575 .
C1 N1 H2 108.5(10) . .
C1 N1 H2 108.5(10) 4_575 .
H1 N1 H2 111(3) . .
C2 N2 H3 110.9(15) . .
C2 N2 H4 116.3(17) . .
H3 N2 H4 104(2) . .
C2 N2 H5 110.3(18) . .
H3 N2 H5 107(2) . .
H4 N2 H5 108(2) . .
N1 C1 C2 111.02(15) . .
N1 C1 H1A 109.4 . .
C2 C1 H1A 109.4 . .
N1 C1 H1B 109.4 . .
C2 C1 H1B 109.4 . .
H1A C1 H1B 108.0 . .
N2 C2 C1 114.28(15) . .
N2 C2 H2A 108.7 . .
C1 C2 H2A 108.7 . .
N2 C2 H2B 108.7 . .
C1 C2 H2B 108.7 . .
H2A C2 H2B 107.6 . .

loop_
_geom_bond_atom_site_label_1
_geom_bond_atom_site_label_2
_geom_bond_distance
_geom_bond_site_symmetry_2
S1 O1 1.533(2) .
S1 O1 1.533(2) 4_575
S1 O2 1.539(2) .
S1 O2 1.539(2) 4_575
S1 O3 1.550(2) 4_575
S1 O3 1.550(2) .
O1 O1 0.411(8) 4_575
O2 O3 1.798(3) 4_575
O3 O3 0.868(4) 4_575
O3 O2 1.798(3) 4_575
N1 C1 1.492(2) .
N1 C1 1.492(2) 4_575
N1 H1 0.98(4) .
N1 H2 0.890(11) .
N2 C2 1.487(2) .
N2 H3 0.899(13) .
N2 H4 0.900(14) .
N2 H5 0.879(14) .
C1 C2 1.517(3) .
C1 H1A 0.9900 .
C1 H1B 0.9900 .
C2 H2A 0.9900 .
C2 H2B 0.9900 .

loop_
_geom_hbond_atom_site_label_D
_geom_hbond_atom_site_label_H
_geom_hbond_atom_site_label_A
_geom_hbond_distance_DH
_geom_hbond_distance_HA
_geom_hbond_distance_DA
_geom_hbond_angle_DHA
_geom_hbond_site_symmetry_A
N1 H1 O3 0.98(4) 1.85(3) 2.798(3) 160(2) .
N1 H1 O3 0.98(4) 1.85(3) 2.798(3) 160(2) 4_575
N1 H2 O3 0.890(11) 1.888(12) 2.751(3) 162.9(19) 1_455
N1 H2 O3 0.890(11) 1.888(12) 2.751(3) 162.9(19) 4_475
N2 H3 Cl1 0.899(13) 2.319(16) 3.1722(19) 158(2) 3_666
N2 H4 O2 0.900(14) 1.901(17) 2.738(3) 154(2) 4_575
N2 H4 O3 0.900(14) 2.111(18) 2.942(3) 153(2) .
N2 H5 O1 0.879(14) 1.773(16) 2.632(4) 165(3) 3_665
N2 H5 O1 0.879(14) 2.062(16) 2.917(4) 164(2) 2_645
C1 H1A Cl1 0.99 2.79 3.718(2) 156.7 .
C1 H1B Cl1 0.99 2.86 3.668(2) 139.5 1_655
C2 H2A Cl1 0.99 2.84 3.726(2) 149.8 3_566
C2 H2B O2 0.99 2.44 3.211(3) 134.7 2_645
C2 H2B O3 0.99 2.43 3.231(3) 137.9 1_455
C2 H2B O2 0.99 2.55 3.530(3) 171.1 4_475

loop_
_geom_torsion_atom_site_label_1
_geom_torsion_atom_site_label_2
_geom_torsion_atom_site_label_3
_geom_torsion_atom_site_label_4
_geom_torsion
_geom_torsion_site_symmetry_1
_geom_torsion_site_symmetry_4
O2 S1 O1 O1 1.07(9) . 4_575
O2 S1 O1 O1 178.96(9) 4_575 4_575
O3 S1 O1 O1 75.26(10) 4_575 4_575
O3 S1 O1 O1 108.51(9) . 4_575
O1 S1 O2 O3 102.94(13) . 4_575
O1 S1 O2 O3 103.22(12) 4_575 4_575
O2 S1 O2 O3 -67.4(8) 4_575 4_575
O3 S1 O2 O3 -3.37(5) . 4_575
O1 S1 O3 O3 -101.82(16) . 4_575
O1 S1 O3 O3 -86.60(16) 4_575 4_575
O2 S1 O3 O3 5.94(9) . 4_575
O2 S1 O3 O3 173.90(9) 4_575 4_575
O1 S1 O3 O2 84.29(18) . 4_575
O1 S1 O3 O2 99.51(18) 4_575 4_575
O2 S1 O3 O2 -167.95(18) . 4_575
O3 S1 O3 O2 -173.90(9) 4_575 4_575
C1 N1 C1 C2 171.91(12) 4_575 .
N1 C1 C2 N2 81.0(2) . .
